data_7109213
loop_
_publ_author_name
'Hong-Xi Li'
'Wei Zhao'
'Hai-Yan Li'
'Zhong-Lin Xu'
'Wen-Xia Wang'
'Jian-Ping Lang'

_publ_section_title
;
 Cu30I16(mtpmt)12(mu10--S4)]: an unusual 30--membered copper(I) cluster
 derived from the C-S bond cleavage and its use in heterogeneous catalysis
;
_journal_name_full Chem.Commun.
_journal_page_first 4259
_journal_paper_doi 10.1039/c2cc36736j
_journal_volume 49
_journal_year 2013
_chemical_formula_moiety 'C72 H66 Cu6 N12 S6'
_chemical_formula_sum 'C72 H66 Cu6 N12 S6'
_chemical_formula_weight 1673.09
_chemical_name_systematic
;
?
;
_space_group_IT_number 15
_symmetry_cell_setting monoclinic
_symmetry_space_group_name_Hall '-C 2yc'
_symmetry_space_group_name_H-M 'C 1 2/c 1'
_atom_sites_solution_hydrogens geom
_atom_sites_solution_primary direct
_atom_sites_solution_secondary difmap
_audit_creation_method SHELXL-97
_cell_angle_alpha 90.00
_cell_angle_beta 90.182(2)
_cell_angle_gamma 90.00
_cell_formula_units_Z 4
_cell_length_a 27.694(4)
_cell_length_b 13.3920(18)
_cell_length_c 18.751(3)
_cell_measurement_reflns_used 10892
_cell_measurement_temperature 223(2)
_cell_measurement_theta_max 27.4855
_cell_measurement_theta_min 3.0423
_cell_volume 6954.3(18)
_computing_structure_refinement 'SHELXL-97 (Sheldrick, 1997)'
_computing_structure_solution 'SHELXS-97 (Sheldrick, 1990)'
_diffrn_ambient_temperature 223(2)
_diffrn_measured_fraction_theta_full 0.990
_diffrn_measured_fraction_theta_max 0.990
_diffrn_measurement_device_type 'Rigaku Mercury'
_diffrn_measurement_method \w
_diffrn_radiation_monochromator graphite
_diffrn_radiation_source 'fine-focus sealed tube'
_diffrn_radiation_type MoK\a
_diffrn_radiation_wavelength 0.71075
_diffrn_reflns_av_R_equivalents 0.0286
_diffrn_reflns_av_sigmaI/netI 0.0525
_diffrn_reflns_limit_h_max 35
_diffrn_reflns_limit_h_min -35
_diffrn_reflns_limit_k_max 15
_diffrn_reflns_limit_k_min -17
_diffrn_reflns_limit_l_max 13
_diffrn_reflns_limit_l_min -24
_diffrn_reflns_number 16294
_diffrn_reflns_theta_full 27.49
_diffrn_reflns_theta_max 27.49
_diffrn_reflns_theta_min 3.04
_diffrn_standards_decay_% 0
_diffrn_standards_interval_count 0
_diffrn_standards_interval_time 0
_diffrn_standards_number 0
_exptl_absorpt_coefficient_mu 2.035
_exptl_absorpt_correction_T_max 0.6864
_exptl_absorpt_correction_T_min 0.3300
_exptl_absorpt_correction_type multi-scan
_exptl_absorpt_process_details 'Jacobson, R. (1998) Private communication.'
_exptl_crystal_colour Yellow
_exptl_crystal_density_diffrn 1.598
_exptl_crystal_density_method 'not measured'
_exptl_crystal_description Prism
_exptl_crystal_F_000 3408
_exptl_crystal_size_max 0.70
_exptl_crystal_size_mid 0.30
_exptl_crystal_size_min 0.20
_refine_diff_density_max 0.453
_refine_diff_density_min -0.507
_refine_diff_density_rms 0.071
_refine_ls_extinction_method none
_refine_ls_goodness_of_fit_ref 0.996
_refine_ls_hydrogen_treatment constr
_refine_ls_matrix_type full
_refine_ls_number_parameters 434
_refine_ls_number_reflns 7893
_refine_ls_number_restraints 0
_refine_ls_restrained_S_all 0.996
_refine_ls_R_factor_all 0.0526
_refine_ls_R_factor_gt 0.0373
_refine_ls_shift/su_max 0.001
_refine_ls_shift/su_mean 0.000
_refine_ls_structure_factor_coef Fsqd
_refine_ls_weighting_details 'calc w=1/[\s^2^(Fo^2^)+(0.0358P)^2^+0.0000P] where P=(Fo^2^+2Fc^2^)/3'
_refine_ls_weighting_scheme calc
_refine_ls_wR_factor_gt 0.0775
_refine_ls_wR_factor_ref 0.0843
_reflns_number_gt 6222
_reflns_number_total 7893
_reflns_threshold_expression >2sigma(I)
_cod_data_source_file c2cc36736j.txt
_cod_data_source_block t3
_cod_original_cell_volume 6954.3(16)
_cod_original_sg_symbol_H-M 'C 2/c'
_cod_database_code 7109213

loop_
_symmetry_equiv_pos_as_xyz
'x, y, z'
'-x, y, -z+1/2'
'x+1/2, y+1/2, z'
'-x+1/2, y+1/2, -z+1/2'
'-x, -y, -z'
'x, -y, z-1/2'
'-x+1/2, -y+1/2, -z'
'x+1/2, -y+1/2, z-1/2'

loop_
_atom_site_label
_atom_site_type_symbol
_atom_site_fract_x
_atom_site_fract_y
_atom_site_fract_z
_atom_site_U_iso_or_equiv
_atom_site_adp_type
_atom_site_occupancy
_atom_site_symmetry_multiplicity
_atom_site_calc_flag
_atom_site_refinement_flags
Cu1 Cu 0.241759(12) 0.64923(3) 0.09471(2) 0.02951(10) Uani 1 1 d .
Cu2 Cu 0.178624(12) 0.79606(2) 0.046528(19) 0.02809(10) Uani 1 1 d .
Cu3 Cu 0.276384(12) 0.89471(3) 0.049360(19) 0.02895(10) Uani 1 1 d .
S1 S 0.15410(2) 0.64931(5) 0.00214(4) 0.02424(15) Uani 1 1 d .
S2 S 0.26295(2) 0.79641(5) 0.14518(4) 0.02616(16) Uani 1 1 d .
S3 S 0.18958(2) 0.90660(5) -0.04310(4) 0.02537(15) Uani 1 1 d .
N1 N 0.18517(7) 0.56317(16) 0.12235(12) 0.0250(5) Uani 1 1 d .
N2 N 0.10796(7) 0.51416(16) 0.07913(12) 0.0248(5) Uani 1 1 d .
N4 N 0.21876(9) 0.90272(19) 0.24515(14) 0.0395(6) Uani 1 1 d .
N3 N 0.17059(8) 0.85111(16) 0.14634(12) 0.0253(5) Uani 1 1 d .
N5 N 0.24152(7) 1.02776(16) 0.04077(12) 0.0248(5) Uani 1 1 d .
N6 N 0.16653(8) 1.09017(18) -0.00258(16) 0.0423(7) Uani 1 1 d .
C1 C 0.14797(9) 0.56776(19) 0.07496(14) 0.0233(6) Uani 1 1 d .
C2 C 0.17775(9) 0.5057(2) 0.17937(15) 0.0270(6) Uani 1 1 d .
H2B H 0.2025 0.5020 0.2137 0.032 Uiso 1 1 calc R
C3 C 0.13593(9) 0.4507(2) 0.19147(15) 0.0270(6) Uani 1 1 d .
C4 C 0.10170(9) 0.4528(2) 0.13590(15) 0.0255(6) Uani 1 1 d .
C5 C 0.13020(10) 0.3963(2) 0.26114(16) 0.0382(8) Uani 1 1 d .
H5A H 0.0994 0.3617 0.2616 0.057 Uiso 1 1 calc R
H5B H 0.1314 0.4438 0.3001 0.057 Uiso 1 1 calc R
H5C H 0.1561 0.3482 0.2666 0.057 Uiso 1 1 calc R
C6 C 0.05709(9) 0.3917(2) 0.13319(15) 0.0280(6) Uani 1 1 d .
C7 C 0.05496(10) 0.2961(2) 0.16125(17) 0.0366(7) Uani 1 1 d .
H7A H 0.0821 0.2695 0.1848 0.044 Uiso 1 1 calc R
C8 C 0.01353(10) 0.2397(2) 0.15500(17) 0.0385(7) Uani 1 1 d .
H8A H 0.0129 0.1754 0.1751 0.046 Uiso 1 1 calc R
C9 C -0.02726(10) 0.2747(2) 0.12013(16) 0.0334(7) Uani 1 1 d .
C10 C -0.02492(10) 0.3702(2) 0.09188(18) 0.0365(7) Uani 1 1 d .
H10A H -0.0520 0.3963 0.0680 0.044 Uiso 1 1 calc R
C11 C 0.01614(10) 0.4280(2) 0.09780(17) 0.0350(7) Uani 1 1 d .
H11A H 0.0166 0.4924 0.0779 0.042 Uiso 1 1 calc R
C12 C -0.07198(11) 0.2111(2) 0.1126(2) 0.0485(9) Uani 1 1 d .
H12A H -0.0966 0.2482 0.0870 0.073 Uiso 1 1 calc R
H12B H -0.0839 0.1935 0.1596 0.073 Uiso 1 1 calc R
H12C H -0.0642 0.1508 0.0864 0.073 Uiso 1 1 calc R
C13 C 0.21255(10) 0.8556(2) 0.18299(15) 0.0281(6) Uani 1 1 d .
C14 C 0.17859(12) 0.9411(3) 0.27399(18) 0.0485(9) Uani 1 1 d .
H14A H 0.1815 0.9733 0.3183 0.058 Uiso 1 1 calc R
C15 C 0.13326(11) 0.9368(2) 0.24341(18) 0.0432(8) Uani 1 1 d .
C16 C 0.13084(10) 0.8913(2) 0.17674(15) 0.0292(6) Uani 1 1 d .
C17 C 0.08951(14) 0.9741(3) 0.2835(2) 0.0751(13) Uani 1 1 d .
H17A H 0.0609 0.9658 0.2541 0.113 Uiso 1 1 calc R
H17B H 0.0937 1.0443 0.2948 0.113 Uiso 1 1 calc R
H17C H 0.0859 0.9363 0.3273 0.113 Uiso 1 1 calc R
C18 C 0.08462(10) 0.8794(2) 0.13635(16) 0.0308(7) Uani 1 1 d .
C19 C 0.07016(10) 0.7851(2) 0.11463(16) 0.0338(7) Uani 1 1 d .
H19A H 0.0901 0.7298 0.1237 0.041 Uiso 1 1 calc R
C20 C 0.02640(10) 0.7719(2) 0.07956(17) 0.0395(8) Uani 1 1 d .
H20A H 0.0170 0.7076 0.0649 0.047 Uiso 1 1 calc R
C21 C -0.00352(10) 0.8527(3) 0.06605(17) 0.0441(9) Uani 1 1 d .
C22 C 0.01129(11) 0.9468(3) 0.08680(19) 0.0454(9) Uani 1 1 d .
H22A H -0.0084 1.0023 0.0772 0.054 Uiso 1 1 calc R
C23 C 0.05512(11) 0.9601(2) 0.12176(18) 0.0431(8) Uani 1 1 d .
H23A H 0.0648 1.0245 0.1356 0.052 Uiso 1 1 calc R
C24 C -0.05201(11) 0.8375(3) 0.0300(2) 0.0593(11) Uani 1 1 d .
H24A H -0.0681 0.9015 0.0249 0.089 Uiso 1 1 calc R
H24B H -0.0717 0.7934 0.0588 0.089 Uiso 1 1 calc R
H24C H -0.0472 0.8081 -0.0167 0.089 Uiso 1 1 calc R
C25 C 0.20014(9) 1.0193(2) 0.00261(16) 0.0284(6) Uani 1 1 d .
C26 C 0.25062(10) 1.1156(2) 0.07474(15) 0.0271(6) Uani 1 1 d .
C27 C 0.21710(10) 1.1934(2) 0.07175(17) 0.0345(7) Uani 1 1 d .
C28 C 0.17576(11) 1.1741(2) 0.03308(19) 0.0442(9) Uani 1 1 d .
H28A H 0.1521 1.2243 0.0318 0.053 Uiso 1 1 calc R
C29 C 0.22447(12) 1.2941(2) 0.10608(19) 0.0476(9) Uani 1 1 d .
H29A H 0.1965 1.3359 0.0969 0.071 Uiso 1 1 calc R
H29B H 0.2530 1.3254 0.0863 0.071 Uiso 1 1 calc R
H29C H 0.2286 1.2857 0.1571 0.071 Uiso 1 1 calc R
C30 C 0.29851(10) 1.12433(19) 0.10976(15) 0.0262(6) Uani 1 1 d .
C31 C 0.33967(10) 1.0966(2) 0.07295(16) 0.0301(6) Uani 1 1 d .
H31A H 0.3367 1.0715 0.0263 0.036 Uiso 1 1 calc R
C32 C 0.38503(10) 1.1050(2) 0.10330(17) 0.0332(7) Uani 1 1 d .
H32A H 0.4124 1.0857 0.0771 0.040 Uiso 1 1 calc R
C33 C 0.39067(10) 1.1415(2) 0.17203(18) 0.0353(7) Uani 1 1 d .
C34 C 0.34958(11) 1.1706(2) 0.20921(17) 0.0362(7) Uani 1 1 d .
H34A H 0.3528 1.1962 0.2556 0.043 Uiso 1 1 calc R
C35 C 0.30384(10) 1.1624(2) 0.17891(16) 0.0315(7) Uani 1 1 d .
H35A H 0.2765 1.1825 0.2048 0.038 Uiso 1 1 calc R
C36 C 0.43995(11) 1.1478(3) 0.20664(19) 0.0530(10) Uani 1 1 d .
H36A H 0.4643 1.1249 0.1733 0.079 Uiso 1 1 calc R
H36B H 0.4406 1.1062 0.2489 0.079 Uiso 1 1 calc R
H36C H 0.4466 1.2165 0.2199 0.079 Uiso 1 1 calc R

loop_
_atom_site_aniso_label
_atom_site_aniso_U_11
_atom_site_aniso_U_22
_atom_site_aniso_U_33
_atom_site_aniso_U_23
_atom_site_aniso_U_13
_atom_site_aniso_U_12
Cu1 0.02317(17) 0.0300(2) 0.0353(2) -0.00238(16) -0.00221(14) -0.00158(15)
Cu2 0.03242(19) 0.02559(19) 0.02624(19) -0.00138(15) -0.00155(14) -0.00207(15)
Cu3 0.02630(18) 0.0287(2) 0.0319(2) 0.00294(16) 0.00251(14) 0.00487(15)
S1 0.0226(3) 0.0230(3) 0.0271(4) -0.0006(3) 0.0000(3) 0.0000(3)
S2 0.0230(3) 0.0267(4) 0.0287(4) 0.0003(3) -0.0030(3) -0.0009(3)
S3 0.0221(3) 0.0245(4) 0.0295(4) 0.0009(3) -0.0018(3) -0.0011(3)
N1 0.0208(11) 0.0244(12) 0.0299(13) -0.0019(10) -0.0010(9) 0.0003(9)
N2 0.0218(11) 0.0242(12) 0.0286(13) -0.0015(10) 0.0026(9) -0.0002(10)
N4 0.0421(15) 0.0440(16) 0.0322(15) -0.0156(13) -0.0046(12) 0.0013(13)
N3 0.0268(11) 0.0239(12) 0.0253(12) -0.0015(10) -0.0005(10) 0.0005(10)
N5 0.0233(11) 0.0228(12) 0.0282(13) -0.0015(10) -0.0008(9) 0.0019(9)
N6 0.0284(13) 0.0302(14) 0.068(2) -0.0060(14) -0.0087(13) 0.0072(11)
C1 0.0207(13) 0.0212(14) 0.0281(15) -0.0049(12) 0.0020(11) 0.0025(11)
C2 0.0277(14) 0.0258(15) 0.0276(15) -0.0026(12) -0.0042(12) 0.0041(12)
C3 0.0279(14) 0.0255(15) 0.0276(15) 0.0020(12) 0.0007(12) 0.0011(12)
C4 0.0248(13) 0.0225(14) 0.0293(15) -0.0005(12) 0.0036(11) 0.0022(11)
C5 0.0366(16) 0.0449(19) 0.0330(17) 0.0074(15) -0.0061(14) -0.0054(15)
C6 0.0276(14) 0.0258(15) 0.0306(16) 0.0025(12) 0.0017(12) -0.0013(12)
C7 0.0323(15) 0.0342(17) 0.0433(19) 0.0072(15) -0.0045(14) 0.0003(14)
C8 0.0430(17) 0.0290(17) 0.0433(19) 0.0081(15) -0.0003(14) -0.0055(14)
C9 0.0313(15) 0.0317(17) 0.0370(17) 0.0023(14) 0.0035(13) -0.0056(13)
C10 0.0276(15) 0.0336(17) 0.048(2) 0.0063(15) -0.0057(14) -0.0020(13)
C11 0.0296(15) 0.0288(16) 0.047(2) 0.0105(14) -0.0036(13) -0.0018(13)
C12 0.0401(18) 0.0385(19) 0.067(3) 0.0134(18) -0.0053(17) -0.0133(15)
C13 0.0304(14) 0.0266(15) 0.0274(15) 0.0004(12) -0.0008(12) -0.0033(12)
C14 0.055(2) 0.054(2) 0.037(2) -0.0224(17) -0.0049(16) 0.0052(18)
C15 0.0438(18) 0.046(2) 0.040(2) -0.0143(16) 0.0023(15) 0.0109(16)
C16 0.0318(15) 0.0266(15) 0.0293(16) -0.0016(12) 0.0028(12) 0.0040(12)
C17 0.066(3) 0.106(4) 0.054(3) -0.039(3) 0.013(2) 0.021(2)
C18 0.0258(14) 0.0359(17) 0.0308(16) 0.0006(13) 0.0048(12) 0.0051(13)
C19 0.0316(15) 0.0363(17) 0.0336(17) -0.0030(14) 0.0034(13) 0.0039(13)
C20 0.0356(16) 0.0429(19) 0.0401(19) -0.0026(15) 0.0020(14) -0.0032(15)
C21 0.0268(15) 0.072(3) 0.0339(18) 0.0064(17) 0.0034(13) -0.0028(17)
C22 0.0330(17) 0.050(2) 0.053(2) 0.0072(18) 0.0000(15) 0.0160(16)
C23 0.0397(17) 0.0393(19) 0.050(2) -0.0032(16) -0.0006(15) 0.0067(15)
C24 0.0329(18) 0.087(3) 0.057(3) 0.008(2) -0.0080(17) -0.0014(19)
C25 0.0262(14) 0.0232(14) 0.0359(17) 0.0016(13) -0.0018(12) 0.0028(12)
C26 0.0303(14) 0.0239(14) 0.0272(15) -0.0014(12) 0.0017(12) -0.0017(12)
C27 0.0345(16) 0.0264(16) 0.0427(19) -0.0045(14) -0.0011(14) 0.0048(13)
C28 0.0328(16) 0.0341(18) 0.066(3) -0.0056(17) -0.0034(16) 0.0128(14)
C29 0.057(2) 0.0279(17) 0.058(2) -0.0108(16) -0.0051(18) 0.0140(16)
C30 0.0300(14) 0.0178(13) 0.0306(16) -0.0016(12) -0.0015(12) 0.0019(11)
C31 0.0352(15) 0.0254(15) 0.0297(16) -0.0038(12) -0.0007(12) -0.0005(13)
C32 0.0305(15) 0.0308(16) 0.0383(18) -0.0035(14) 0.0024(13) 0.0000(13)
C33 0.0337(16) 0.0294(16) 0.0428(19) -0.0011(14) -0.0038(14) -0.0034(13)
C34 0.0450(18) 0.0331(17) 0.0304(17) -0.0042(13) -0.0037(14) -0.0038(14)
C35 0.0365(16) 0.0281(16) 0.0298(16) -0.0031(13) 0.0023(13) 0.0044(13)
C36 0.0380(18) 0.069(3) 0.051(2) -0.006(2) -0.0104(17) -0.0062(18)

loop_
_atom_type_symbol
_atom_type_description
_atom_type_scat_dispersion_real
_atom_type_scat_dispersion_imag
_atom_type_scat_source
C C 0.0033 0.0016 'International Tables Vol C Tables 4.2.6.8 and 6.1.1.4'
H H 0.0000 0.0000 'International Tables Vol C Tables 4.2.6.8 and 6.1.1.4'
N N 0.0061 0.0033 'International Tables Vol C Tables 4.2.6.8 and 6.1.1.4'
Cu Cu 0.3201 1.2651 'International Tables Vol C Tables 4.2.6.8 and 6.1.1.4'
S S 0.1246 0.1234 'International Tables Vol C Tables 4.2.6.8 and 6.1.1.4'

loop_
_geom_angle_atom_site_label_1
_geom_angle_atom_site_label_2
_geom_angle_atom_site_label_3
_geom_angle
_geom_angle_site_symmetry_1
_geom_angle_site_symmetry_3
N1 Cu1 S2 126.27(7) . .
N1 Cu1 S3 125.19(7) . 7_565
S2 Cu1 S3 104.45(3) . 7_565
N1 Cu1 Cu2 89.96(6) . .
S2 Cu1 Cu2 71.45(2) . .
S3 Cu1 Cu2 128.54(2) 7_565 .
N1 Cu1 Cu3 89.47(7) . 7_565
S2 Cu1 Cu3 129.06(2) . 7_565
S3 Cu1 Cu3 70.58(2) 7_565 7_565
Cu2 Cu1 Cu3 74.052(14) . 7_565
N3 Cu2 S1 128.99(7) . .
N3 Cu2 S3 117.66(7) . .
S1 Cu2 S3 109.86(3) . .
N3 Cu2 Cu1 91.60(6) . .
S1 Cu2 Cu1 71.92(2) . .
S3 Cu2 Cu1 128.24(2) . .
N3 Cu2 Cu3 85.72(6) . .
S1 Cu2 Cu3 131.53(2) . .
S3 Cu2 Cu3 66.627(19) . .
Cu1 Cu2 Cu3 74.944(15) . .
N5 Cu3 S1 127.33(7) . 7_565
N5 Cu3 S2 119.63(7) . .
S1 Cu3 S2 109.52(3) 7_565 .
N5 Cu3 Cu1 91.37(6) . 7_565
S1 Cu3 Cu1 71.39(2) 7_565 7_565
S2 Cu3 Cu1 127.84(2) . 7_565
N5 Cu3 Cu2 87.50(6) . .
S1 Cu3 Cu2 130.67(2) 7_565 .
S2 Cu3 Cu2 66.94(2) . .
Cu1 Cu3 Cu2 74.524(13) 7_565 .
C1 S1 Cu3 104.91(9) . 7_565
C1 S1 Cu2 106.66(9) . .
Cu3 S1 Cu2 97.55(3) 7_565 .
C13 S2 Cu3 101.03(10) . .
C13 S2 Cu1 110.88(9) . .
Cu3 S2 Cu1 102.59(3) . .
C25 S3 Cu2 102.82(10) . .
C25 S3 Cu1 110.67(9) . 7_565
Cu2 S3 Cu1 102.50(3) . 7_565
C2 N1 C1 115.6(2) . .
C2 N1 Cu1 131.17(18) . .
C1 N1 Cu1 113.23(18) . .
C1 N2 C4 119.0(2) . .
C13 N4 C14 115.4(2) . .
C13 N3 C16 117.9(2) . .
C13 N3 Cu2 112.94(18) . .
C16 N3 Cu2 128.78(18) . .
C25 N5 C26 118.4(2) . .
C25 N5 Cu3 111.67(17) . .
C26 N5 Cu3 129.31(17) . .
C28 N6 C25 115.6(2) . .
N2 C1 N1 124.7(3) . .
N2 C1 S1 117.79(19) . .
N1 C1 S1 117.46(19) . .
N1 C2 C3 124.5(2) . .
N1 C2 H2B 117.7 . .
C3 C2 H2B 117.7 . .
C2 C3 C4 115.3(3) . .
C2 C3 C5 119.2(2) . .
C4 C3 C5 125.4(2) . .
N2 C4 C3 120.4(2) . .
N2 C4 C6 114.6(2) . .
C3 C4 C6 125.0(3) . .
C3 C5 H5A 109.5 . .
C3 C5 H5B 109.5 . .
H5A C5 H5B 109.5 . .
C3 C5 H5C 109.5 . .
H5A C5 H5C 109.5 . .
H5B C5 H5C 109.5 . .
C7 C6 C11 117.8(3) . .
C7 C6 C4 122.2(2) . .
C11 C6 C4 119.9(3) . .
C8 C7 C6 120.7(3) . .
C8 C7 H7A 119.7 . .
C6 C7 H7A 119.7 . .
C7 C8 C9 122.2(3) . .
C7 C8 H8A 118.9 . .
C9 C8 H8A 118.9 . .
C8 C9 C10 116.9(3) . .
C8 C9 C12 121.4(3) . .
C10 C9 C12 121.6(3) . .
C11 C10 C9 121.8(3) . .
C11 C10 H10A 119.1 . .
C9 C10 H10A 119.1 . .
C10 C11 C6 120.6(3) . .
C10 C11 H11A 119.7 . .
C6 C11 H11A 119.7 . .
C9 C12 H12A 109.5 . .
C9 C12 H12B 109.5 . .
H12A C12 H12B 109.5 . .
C9 C12 H12C 109.5 . .
H12A C12 H12C 109.5 . .
H12B C12 H12C 109.5 . .
N4 C13 N3 125.0(3) . .
N4 C13 S2 117.7(2) . .
N3 C13 S2 117.3(2) . .
N4 C14 C15 124.8(3) . .
N4 C14 H14A 117.6 . .
C15 C14 H14A 117.6 . .
C14 C15 C16 115.6(3) . .
C14 C15 C17 120.6(3) . .
C16 C15 C17 123.7(3) . .
N3 C16 C15 121.0(3) . .
N3 C16 C18 116.2(2) . .
C15 C16 C18 122.7(3) . .
C15 C17 H17A 109.5 . .
C15 C17 H17B 109.5 . .
H17A C17 H17B 109.5 . .
C15 C17 H17C 109.5 . .
H17A C17 H17C 109.5 . .
H17B C17 H17C 109.5 . .
C23 C18 C19 119.0(3) . .
C23 C18 C16 121.5(3) . .
C19 C18 C16 119.5(2) . .
C18 C19 C20 120.5(3) . .
C18 C19 H19A 119.8 . .
C20 C19 H19A 119.8 . .
C21 C20 C19 120.5(3) . .
C21 C20 H20A 119.7 . .
C19 C20 H20A 119.7 . .
C22 C21 C20 118.9(3) . .
C22 C21 C24 120.6(3) . .
C20 C21 C24 120.4(3) . .
C21 C22 C23 120.6(3) . .
C21 C22 H22A 119.7 . .
C23 C22 H22A 119.7 . .
C18 C23 C22 120.6(3) . .
C18 C23 H23A 119.7 . .
C22 C23 H23A 119.7 . .
C21 C24 H24A 109.5 . .
C21 C24 H24B 109.5 . .
H24A C24 H24B 109.5 . .
C21 C24 H24C 109.5 . .
H24A C24 H24C 109.5 . .
H24B C24 H24C 109.5 . .
N6 C25 N5 124.6(3) . .
N6 C25 S3 117.4(2) . .
N5 C25 S3 117.95(19) . .
N5 C26 C27 120.3(2) . .
N5 C26 C30 116.0(2) . .
C27 C26 C30 123.6(2) . .
C28 C27 C26 115.6(3) . .
C28 C27 C29 120.2(3) . .
C26 C27 C29 124.1(3) . .
N6 C28 C27 125.5(3) . .
N6 C28 H28A 117.3 . .
C27 C28 H28A 117.3 . .
C27 C29 H29A 109.5 . .
C27 C29 H29B 109.5 . .
H29A C29 H29B 109.5 . .
C27 C29 H29C 109.5 . .
H29A C29 H29C 109.5 . .
H29B C29 H29C 109.5 . .
C31 C30 C35 118.3(3) . .
C31 C30 C26 119.6(3) . .
C35 C30 C26 122.0(3) . .
C32 C31 C30 121.4(3) . .
C32 C31 H31A 119.3 . .
C30 C31 H31A 119.3 . .
C31 C32 C33 120.7(3) . .
C31 C32 H32A 119.6 . .
C33 C32 H32A 119.6 . .
C32 C33 C34 118.3(3) . .
C32 C33 C36 121.2(3) . .
C34 C33 C36 120.5(3) . .
C35 C34 C33 121.2(3) . .
C35 C34 H34A 119.4 . .
C33 C34 H34A 119.4 . .
C34 C35 C30 120.0(3) . .
C34 C35 H35A 120.0 . .
C30 C35 H35A 120.0 . .
C33 C36 H36A 109.5 . .
C33 C36 H36B 109.5 . .
H36A C36 H36B 109.5 . .
C33 C36 H36C 109.5 . .
H36A C36 H36C 109.5 . .
H36B C36 H36C 109.5 . .

loop_
_geom_bond_atom_site_label_1
_geom_bond_atom_site_label_2
_geom_bond_distance
_geom_bond_site_symmetry_2
Cu1 N1 2.015(2) .
Cu1 S2 2.2630(8) .
Cu1 S3 2.2635(8) 7_565
Cu1 Cu2 2.7802(5) .
Cu1 Cu3 2.8085(6) 7_565
Cu2 N3 2.024(2) .
Cu2 S1 2.2389(8) .
Cu2 S3 2.2607(8) .
Cu2 Cu3 3.0128(6) .
Cu3 N5 2.033(2) .
Cu3 S1 2.2356(8) 7_565
Cu3 S2 2.2592(8) .
Cu3 Cu1 2.8085(6) 7_565
S1 C1 1.757(3) .
S1 Cu3 2.2356(8) 7_565
S2 C13 1.756(3) .
S3 C25 1.759(3) .
S3 Cu1 2.2635(8) 7_565
N1 C2 1.334(3) .
N1 C1 1.360(3) .
N2 C1 1.323(3) .
N2 C4 1.356(3) .
N4 C13 1.336(4) .
N4 C14 1.341(4) .
N3 C13 1.350(3) .
N3 C16 1.353(3) .
N5 C25 1.354(3) .
N5 C26 1.361(3) .
N6 C28 1.332(4) .
N6 C25 1.333(3) .
C2 C3 1.392(4) .
C2 H2B 0.9400 .
C3 C4 1.407(3) .
C3 C5 1.505(4) .
C4 C6 1.483(4) .
C5 H5A 0.9700 .
C5 H5B 0.9700 .
C5 H5C 0.9700 .
C6 C7 1.385(4) .
C6 C11 1.399(4) .
C7 C8 1.378(4) .
C7 H7A 0.9400 .
C8 C9 1.385(4) .
C8 H8A 0.9400 .
C9 C10 1.386(4) .
C9 C12 1.509(4) .
C10 C11 1.380(4) .
C10 H10A 0.9400 .
C11 H11A 0.9400 .
C12 H12A 0.9700 .
C12 H12B 0.9700 .
C12 H12C 0.9700 .
C14 C15 1.380(4) .
C14 H14A 0.9400 .
C15 C16 1.392(4) .
C15 C17 1.513(5) .
C16 C18 1.494(4) .
C17 H17A 0.9700 .
C17 H17B 0.9700 .
C17 H17C 0.9700 .
C18 C23 1.382(4) .
C18 C19 1.385(4) .
C19 C20 1.388(4) .
C19 H19A 0.9400 .
C20 C21 1.385(4) .
C20 H20A 0.9400 .
C21 C22 1.381(5) .
C21 C24 1.515(4) .
C22 C23 1.389(4) .
C22 H22A 0.9400 .
C23 H23A 0.9400 .
C24 H24A 0.9700 .
C24 H24B 0.9700 .
C24 H24C 0.9700 .
C26 C27 1.396(4) .
C26 C30 1.483(4) .
C27 C28 1.378(4) .
C27 C29 1.508(4) .
C28 H28A 0.9400 .
C29 H29A 0.9700 .
C29 H29B 0.9700 .
C29 H29C 0.9700 .
C30 C31 1.385(4) .
C30 C35 1.401(4) .
C31 C32 1.382(4) .
C31 H31A 0.9400 .
C32 C33 1.387(4) .
C32 H32A 0.9400 .
C33 C34 1.392(4) .
C33 C36 1.512(4) .
C34 C35 1.391(4) .
C34 H34A 0.9400 .
C35 H35A 0.9400 .
C36 H36A 0.9700 .
C36 H36B 0.9700 .
C36 H36C 0.9700 .

loop_
_geom_torsion_atom_site_label_1
_geom_torsion_atom_site_label_2
_geom_torsion_atom_site_label_3
_geom_torsion_atom_site_label_4
_geom_torsion
_geom_torsion_site_symmetry_1
_geom_torsion_site_symmetry_4
N1 Cu1 Cu2 N3 83.25(9) . .
S2 Cu1 Cu2 N3 -45.37(7) . .
S3 Cu1 Cu2 N3 -139.34(7) 7_565 .
Cu3 Cu1 Cu2 N3 172.71(6) 7_565 .
N1 Cu1 Cu2 S1 -47.51(7) . .
S2 Cu1 Cu2 S1 -176.14(3) . .
S3 Cu1 Cu2 S1 89.90(4) 7_565 .
Cu3 Cu1 Cu2 S1 41.94(2) 7_565 .
N1 Cu1 Cu2 S3 -148.92(7) . .
S2 Cu1 Cu2 S3 82.46(4) . .
S3 Cu1 Cu2 S3 -11.51(5) 7_565 .
Cu3 Cu1 Cu2 S3 -59.46(3) 7_565 .
N1 Cu1 Cu2 Cu3 168.39(7) . .
S2 Cu1 Cu2 Cu3 39.77(2) . .
S3 Cu1 Cu2 Cu3 -54.20(3) 7_565 .
Cu3 Cu1 Cu2 Cu3 -102.152(13) 7_565 .
N3 Cu2 Cu3 N5 -72.31(9) . .
S1 Cu2 Cu3 N5 146.74(7) . .
S3 Cu2 Cu3 N5 50.33(7) . .
Cu1 Cu2 Cu3 N5 -165.13(7) . .
N3 Cu2 Cu3 S1 147.98(7) . 7_565
S1 Cu2 Cu3 S1 7.04(6) . 7_565
S3 Cu2 Cu3 S1 -89.37(4) . 7_565
Cu1 Cu2 Cu3 S1 55.17(3) . 7_565
N3 Cu2 Cu3 S2 51.50(6) . .
S1 Cu2 Cu3 S2 -89.45(4) . .
S3 Cu2 Cu3 S2 174.15(3) . .
Cu1 Cu2 Cu3 S2 -41.32(2) . .
N3 Cu2 Cu3 Cu1 -164.43(6) . 7_565
S1 Cu2 Cu3 Cu1 54.62(3) . 7_565
S3 Cu2 Cu3 Cu1 -41.78(2) . 7_565
Cu1 Cu2 Cu3 Cu1 102.753(14) . 7_565
N3 Cu2 S1 C1 -23.36(12) . .
S3 Cu2 S1 C1 178.61(9) . .
Cu1 Cu2 S1 C1 53.56(9) . .
Cu3 Cu2 S1 C1 102.71(9) . .
N3 Cu2 S1 Cu3 -131.44(8) . 7_565
S3 Cu2 S1 Cu3 70.52(3) . 7_565
Cu1 Cu2 S1 Cu3 -54.53(2) . 7_565
Cu3 Cu2 S1 Cu3 -5.38(4) . 7_565
N5 Cu3 S2 C13 11.56(12) . .
S1 Cu3 S2 C13 171.91(9) 7_565 .
Cu1 Cu3 S2 C13 -106.91(9) 7_565 .
Cu2 Cu3 S2 C13 -61.18(9) . .
N5 Cu3 S2 Cu1 126.11(7) . .
S1 Cu3 S2 Cu1 -73.54(3) 7_565 .
Cu1 Cu3 S2 Cu1 7.64(4) 7_565 .
Cu2 Cu3 S2 Cu1 53.38(2) . .
N1 Cu1 S2 C13 -26.11(13) . .
S3 Cu1 S2 C13 175.90(10) 7_565 .
Cu2 Cu1 S2 C13 49.59(10) . .
Cu3 Cu1 S2 C13 99.38(10) 7_565 .
N1 Cu1 S2 Cu3 -133.26(8) . .
S3 Cu1 S2 Cu3 68.74(3) 7_565 .
Cu2 Cu1 S2 Cu3 -57.57(2) . .
Cu3 Cu1 S2 Cu3 -7.77(4) 7_565 .
N3 Cu2 S3 C25 11.23(11) . .
S1 Cu2 S3 C25 172.07(9) . .
Cu1 Cu2 S3 C25 -105.72(9) . .
Cu3 Cu2 S3 C25 -60.22(9) . .
N3 Cu2 S3 Cu1 126.15(7) . 7_565
S1 Cu2 S3 Cu1 -73.02(3) . 7_565
Cu1 Cu2 S3 Cu1 9.20(4) . 7_565
Cu3 Cu2 S3 Cu1 54.70(2) . 7_565
S2 Cu1 N1 C2 -72.6(3) . .
S3 Cu1 N1 C2 81.0(3) 7_565 .
Cu2 Cu1 N1 C2 -139.3(2) . .
Cu3 Cu1 N1 C2 146.6(2) 7_565 .
S2 Cu1 N1 C1 105.31(18) . .
S3 Cu1 N1 C1 -101.05(17) 7_565 .
Cu2 Cu1 N1 C1 38.58(18) . .
Cu3 Cu1 N1 C1 -35.48(17) 7_565 .
S1 Cu2 N3 C13 109.81(18) . .
S3 Cu2 N3 C13 -93.60(18) . .
Cu1 Cu2 N3 C13 41.94(18) . .
Cu3 Cu2 N3 C13 -32.83(18) . .
S1 Cu2 N3 C16 -77.2(2) . .
S3 Cu2 N3 C16 79.4(2) . .
Cu1 Cu2 N3 C16 -145.0(2) . .
Cu3 Cu2 N3 C16 140.2(2) . .
S1 Cu3 N5 C25 110.12(18) 7_565 .
S2 Cu3 N5 C25 -93.37(19) . .
Cu1 Cu3 N5 C25 42.65(19) 7_565 .
Cu2 Cu3 N5 C25 -31.79(18) . .
S1 Cu3 N5 C26 -79.5(3) 7_565 .
S2 Cu3 N5 C26 77.0(2) . .
Cu1 Cu3 N5 C26 -147.0(2) 7_565 .
Cu2 Cu3 N5 C26 138.6(2) . .
C4 N2 C1 N1 3.1(4) . .
C4 N2 C1 S1 -178.1(2) . .
C2 N1 C1 N2 -5.6(4) . .
Cu1 N1 C1 N2 176.2(2) . .
C2 N1 C1 S1 175.6(2) . .
Cu1 N1 C1 S1 -2.7(3) . .
Cu3 S1 C1 N2 -124.57(19) 7_565 .
Cu2 S1 C1 N2 132.62(19) . .
Cu3 S1 C1 N1 54.3(2) 7_565 .
Cu2 S1 C1 N1 -48.5(2) . .
C1 N1 C2 C3 1.4(4) . .
Cu1 N1 C2 C3 179.3(2) . .
N1 C2 C3 C4 4.6(4) . .
N1 C2 C3 C5 -174.4(3) . .
C1 N2 C4 C3 3.7(4) . .
C1 N2 C4 C6 -176.5(2) . .
C2 C3 C4 N2 -7.2(4) . .
C5 C3 C4 N2 171.8(3) . .
C2 C3 C4 C6 173.0(3) . .
C5 C3 C4 C6 -8.0(5) . .
N2 C4 C6 C7 146.5(3) . .
C3 C4 C6 C7 -33.6(4) . .
N2 C4 C6 C11 -29.7(4) . .
C3 C4 C6 C11 150.1(3) . .
C11 C6 C7 C8 -0.8(5) . .
C4 C6 C7 C8 -177.1(3) . .
C6 C7 C8 C9 0.8(5) . .
C7 C8 C9 C10 -0.5(5) . .
C7 C8 C9 C12 178.8(3) . .
C8 C9 C10 C11 0.3(5) . .
C12 C9 C10 C11 -179.1(3) . .
C9 C10 C11 C6 -0.3(5) . .
C7 C6 C11 C10 0.5(5) . .
C4 C6 C11 C10 176.9(3) . .
C14 N4 C13 N3 5.2(5) . .
C14 N4 C13 S2 -175.9(2) . .
C16 N3 C13 N4 -4.8(4) . .
Cu2 N3 C13 N4 169.0(2) . .
C16 N3 C13 S2 176.2(2) . .
Cu2 N3 C13 S2 -9.9(3) . .
Cu3 S2 C13 N4 -110.8(2) . .
Cu1 S2 C13 N4 141.0(2) . .
Cu3 S2 C13 N3 68.3(2) . .
Cu1 S2 C13 N3 -39.9(2) . .
C13 N4 C14 C15 -1.5(5) . .
N4 C14 C15 C16 -2.0(5) . .
N4 C14 C15 C17 174.4(4) . .
C13 N3 C16 C15 0.7(4) . .
Cu2 N3 C16 C15 -172.1(2) . .
C13 N3 C16 C18 -176.5(2) . .
Cu2 N3 C16 C18 10.8(4) . .
C14 C15 C16 N3 2.5(5) . .
C17 C15 C16 N3 -173.9(3) . .
C14 C15 C16 C18 179.4(3) . .
C17 C15 C16 C18 3.1(5) . .
N3 C16 C18 C23 -128.7(3) . .
C15 C16 C18 C23 54.2(4) . .
N3 C16 C18 C19 53.1(4) . .
C15 C16 C18 C19 -124.0(3) . .
C23 C18 C19 C20 -0.8(5) . .
C16 C18 C19 C20 177.4(3) . .
C18 C19 C20 C21 -0.3(5) . .
C19 C20 C21 C22 1.2(5) . .
C19 C20 C21 C24 -177.9(3) . .
C20 C21 C22 C23 -1.1(5) . .
C24 C21 C22 C23 178.0(3) . .
C19 C18 C23 C22 0.9(5) . .
C16 C18 C23 C22 -177.2(3) . .
C21 C22 C23 C18 0.0(5) . .
C28 N6 C25 N5 0.0(5) . .
C28 N6 C25 S3 179.7(3) . .
C26 N5 C25 N6 -2.1(4) . .
Cu3 N5 C25 N6 169.4(3) . .
C26 N5 C25 S3 178.3(2) . .
Cu3 N5 C25 S3 -10.2(3) . .
Cu2 S3 C25 N6 -111.9(2) . .
Cu1 S3 C25 N6 139.2(2) 7_565 .
Cu2 S3 C25 N5 67.7(2) . .
Cu1 S3 C25 N5 -41.1(2) 7_565 .
C25 N5 C26 C27 2.0(4) . .
Cu3 N5 C26 C27 -167.9(2) . .
C25 N5 C26 C30 -174.2(2) . .
Cu3 N5 C26 C30 15.9(4) . .
N5 C26 C27 C28 0.1(5) . .
C30 C26 C27 C28 176.0(3) . .
N5 C26 C27 C29 -178.4(3) . .
C30 C26 C27 C29 -2.5(5) . .
C25 N6 C28 C27 2.3(5) . .
C26 C27 C28 N6 -2.3(5) . .
C29 C27 C28 N6 176.2(3) . .
N5 C26 C30 C31 47.2(4) . .
C27 C26 C30 C31 -128.9(3) . .
N5 C26 C30 C35 -134.5(3) . .
C27 C26 C30 C35 49.4(4) . .
C35 C30 C31 C32 0.6(4) . .
C26 C30 C31 C32 179.0(3) . .
C30 C31 C32 C33 0.1(4) . .
C31 C32 C33 C34 -0.8(4) . .
C31 C32 C33 C36 178.0(3) . .
C32 C33 C34 C35 0.7(4) . .
C36 C33 C34 C35 -178.1(3) . .
C33 C34 C35 C30 0.0(4) . .
C31 C30 C35 C34 -0.7(4) . .
C26 C30 C35 C34 -179.0(3) . .
